data_1565731
loop_
_publ_author_name
'Modak, Sudipta'
'Borah, Suchibrata'
'Prakasham, A.P.'
'Shaikh, Mobin M.'
'Butcher, Raymond J.'
'Gangwar, Manoj'
'Ghosh, Prasenjit'

_publ_section_title
;
 A comparison between (a/n-NHC)PdX2(pyridine) and (a/n-NHC)2PdX2
 (X&#x202F;=&#x202F;I, Cl) type complexes of abnormal fused-bicyclic
 imidazo[1,2-a]pyridine based N-heterocyclic carbene (a-NHC) and of normal
 imidazole based N-heterocyclic carbene (n-NHC) ligands in the
 Suzuki-Miyaura coupling reactions
;
_journal_name_full 'Inorganica Chimica Acta'
_journal_page_first 119090
_journal_paper_doi 10.1016/j.ica.2019.119090
_journal_volume 498
_journal_year 2019
_chemical_formula_moiety
;
C32 H30 F2 I2 N4 Pd, 3(C H Cl3)
;
_chemical_formula_sum 'C35 H33 Cl9 F2 I2 N4 Pd'
_chemical_formula_weight 1226.90
_space_group_crystal_system monoclinic
_space_group_IT_number 14
_space_group_name_Hall '-P 2yn'
_space_group_name_H-M_alt 'P 1 21/n 1'
_atom_sites_solution_hydrogens geom
_audit_creation_method SHELXL-2018/3
_cell_angle_alpha 90
_cell_angle_beta 107.1254(14)
_cell_angle_gamma 90
_cell_formula_units_Z 4
_cell_length_a 11.98592(15)
_cell_length_b 23.4174(3)
_cell_length_c 16.3999(2)
_cell_measurement_reflns_used 56403
_cell_measurement_temperature 100(2)
_cell_measurement_theta_max 31.1860
_cell_measurement_theta_min 1.9520
_cell_volume 4399.02(10)
_computing_cell_refinement 'CrysAlisPro 1.171.39.46 (Rigaku OD, 2018)'
_computing_data_collection 'CrysAlisPro 1.171.39.46 (Rigaku OD, 2018)'
_computing_data_reduction 'CrysAlisPro 1.171.39.46 (Rigaku OD, 2018)'
_computing_molecular_graphics 'SHELXTL (Sheldrick, 2008)'
_computing_publication_material 'SHELXTL (Sheldrick, 2008)'
_computing_structure_refinement 'SHELXL-2018/3 (Sheldrick, 2018)'
_computing_structure_solution 'SHELXT (Sheldrick, 2015)'
_diffrn_ambient_temperature 100(2)
_diffrn_measured_fraction_theta_full 0.996
_diffrn_measured_fraction_theta_max 0.927
_diffrn_measurement_device_type 'Rigaku Saturn 724 CCD'
_diffrn_measurement_method '\w scans'
_diffrn_radiation_type MoK\a
_diffrn_radiation_wavelength 0.71073
_diffrn_reflns_av_R_equivalents 0.0878
_diffrn_reflns_av_unetI/netI 0.0378
_diffrn_reflns_Laue_measured_fraction_full 0.996
_diffrn_reflns_Laue_measured_fraction_max 0.927
_diffrn_reflns_limit_h_max 17
_diffrn_reflns_limit_h_min -17
_diffrn_reflns_limit_k_max 33
_diffrn_reflns_limit_k_min -32
_diffrn_reflns_limit_l_max 23
_diffrn_reflns_limit_l_min -23
_diffrn_reflns_number 92207
_diffrn_reflns_point_group_measured_fraction_full 0.996
_diffrn_reflns_point_group_measured_fraction_max 0.927
_diffrn_reflns_theta_full 25.242
_diffrn_reflns_theta_max 31.189
_diffrn_reflns_theta_min 2.060
_diffrn_source 'fine-focus sealed X-ray tube'
_exptl_absorpt_coefficient_mu 2.412
_exptl_absorpt_correction_T_max 1.00000
_exptl_absorpt_correction_T_min 0.73239
_exptl_absorpt_correction_type multi-scan
_exptl_absorpt_process_details
;
CrysAlisPro 1.171.39.46 (Rigaku Oxford Diffraction, 2018)
Empirical absorption correction using spherical harmonics,
 implemented in SCALE3 ABSPACK scaling algorithm.
;
_exptl_crystal_colour orange-yellow
_exptl_crystal_density_diffrn 1.853
_exptl_crystal_description prism
_exptl_crystal_F_000 2376
_exptl_crystal_size_max 0.17
_exptl_crystal_size_mid 0.10
_exptl_crystal_size_min 0.06
_refine_diff_density_max 3.760
_refine_diff_density_min -3.067
_refine_diff_density_rms 0.157
_refine_ls_extinction_coef .
_refine_ls_extinction_method none
_refine_ls_goodness_of_fit_ref 1.078
_refine_ls_hydrogen_treatment constr
_refine_ls_matrix_type full
_refine_ls_number_parameters 595
_refine_ls_number_reflns 13216
_refine_ls_number_restraints 379
_refine_ls_restrained_S_all 1.147
_refine_ls_R_factor_all 0.0563
_refine_ls_R_factor_gt 0.0475
_refine_ls_shift/su_max 0.005
_refine_ls_shift/su_mean 0.000
_refine_ls_structure_factor_coef Fsqd
_refine_ls_weighting_details 'w=1/[\s^2^(Fo^2^)+(0.0322P)^2^+26.0000P] where P=(Fo^2^+2Fc^2^)/3'
_refine_ls_weighting_scheme calc
_refine_ls_wR_factor_gt 0.1046
_refine_ls_wR_factor_ref 0.1079
_reflns_Friedel_coverage 0.000
_reflns_Friedel_fraction_full .
_reflns_Friedel_fraction_max .
_reflns_number_gt 11666
_reflns_number_total 13216
_reflns_threshold_expression 'I > 2\s(I)'
_cod_data_source_file ICA-2019-498-119090.cif
_cod_data_source_block 4
_cod_original_cell_volume 4399.01(11)
_cod_original_sg_symbol_H-M 'P 21/n'
_cod_database_code 1565731
_shelx_shelxl_version_number 2018/3
_shelx_space_group_comment
;
The symmetry employed for this shelxl refinement is uniquely defined
by the following loop, which should always be used as a source of
symmetry information in preference to the above space-group names.
They are only intended as comments.
;

loop_
_space_group_symop_operation_xyz
'x, y, z'
'-x+1/2, y+1/2, -z+1/2'
'-x, -y, -z'
'x-1/2, -y-1/2, z-1/2'

loop_
_atom_site_label
_atom_site_type_symbol
_atom_site_fract_x
_atom_site_fract_y
_atom_site_fract_z
_atom_site_U_iso_or_equiv
_atom_site_adp_type
_atom_site_occupancy
_atom_site_site_symmetry_order
_atom_site_calc_flag
_atom_site_refinement_flags_posn
_atom_site_refinement_flags_adp
_atom_site_refinement_flags_occupancy
_atom_site_disorder_assembly
_atom_site_disorder_group
F1 F 0.8543(3) -0.03087(12) 0.49789(19) 0.0335(6) Uani 1 1 d . . . . .
F2 F 0.5618(2) 0.45546(11) 0.39853(18) 0.0299(6) Uani 1 1 d . . . . .
I1 I 0.25920(2) 0.15123(2) 0.36209(2) 0.02062(6) Uani 1 1 d . . . . .
I2 I 0.39595(2) 0.15757(2) 0.17049(2) 0.01772(6) Uani 1 1 d . . . A 1
Pd1 Pd 0.46724(2) 0.17426(2) 0.33904(2) 0.01226(6) Uani 1 1 d . . . . .
N1 N 0.5111(3) 0.24664(13) 0.4951(2) 0.0146(6) Uani 1 1 d . . . . .
N2 N 0.6501(3) 0.20776(15) 0.5973(2) 0.0173(6) Uani 1 1 d . . . . .
N3 N 0.7005(3) 0.14262(14) 0.3223(2) 0.0170(6) Uani 1 1 d . . . . .
N4 N 0.8110(3) 0.21839(15) 0.3427(2) 0.0177(6) Uani 1 1 d . . . . .
C1 C 0.5344(3) 0.19431(16) 0.4618(2) 0.0147(6) Uani 1 1 d . . . . .
C2 C 0.4324(3) 0.28788(17) 0.4557(2) 0.0175(7) Uani 1 1 d . . . . .
H2A H 0.382247 0.282039 0.399558 0.021 Uiso 1 1 calc R U . . .
C3 C 0.4270(3) 0.33712(18) 0.4980(3) 0.0210(8) Uani 1 1 d . . . . .
H3A H 0.372425 0.365742 0.470937 0.025 Uiso 1 1 calc R U . . .
C4 C 0.5014(3) 0.34666(17) 0.5820(3) 0.0203(7) Uani 1 1 d . . . . .
C5 C 0.4988(4) 0.4028(2) 0.6249(3) 0.0282(9) Uani 1 1 d . . . . .
H5A H 0.511602 0.433745 0.588455 0.042 Uiso 1 1 calc R U . . .
H5B H 0.560388 0.403612 0.679637 0.042 Uiso 1 1 calc R U . . .
H5C H 0.422643 0.407834 0.634829 0.042 Uiso 1 1 calc R U . . .
C6 C 0.5776(3) 0.30451(18) 0.6217(3) 0.0196(7) Uani 1 1 d . . . . .
H6A H 0.626206 0.309423 0.678584 0.024 Uiso 1 1 calc R U . . .
C7 C 0.5822(3) 0.25427(17) 0.5770(2) 0.0162(7) Uani 1 1 d . . . . .
C8 C 0.7278(3) 0.19626(18) 0.6830(2) 0.0201(7) Uani 1 1 d . . . . .
H8A H 0.770941 0.231560 0.706149 0.024 Uiso 1 1 calc R U . . .
H8B H 0.785547 0.166918 0.679281 0.024 Uiso 1 1 calc R U . . .
C9 C 0.6624(4) 0.1759(2) 0.7429(3) 0.0285(9) Uani 1 1 d . . . . .
H9A H 0.717988 0.167145 0.798538 0.043 Uiso 1 1 calc R U . . .
H9B H 0.618084 0.141417 0.719560 0.043 Uiso 1 1 calc R U . . .
H9C H 0.608645 0.205791 0.749615 0.043 Uiso 1 1 calc R U . . .
C10 C 0.6216(3) 0.17072(16) 0.5268(2) 0.0159(7) Uani 1 1 d . . . . .
C11 C 0.6846(3) 0.11734(17) 0.5242(2) 0.0170(7) Uani 1 1 d . . . . .
C12 C 0.6233(4) 0.06631(19) 0.5046(3) 0.0242(8) Uani 1 1 d . . . . .
H12A H 0.541425 0.065978 0.496248 0.029 Uiso 1 1 calc R U . . .
C13 C 0.6804(4) 0.01566(19) 0.4971(3) 0.0287(9) Uani 1 1 d . . . . .
H13A H 0.639056 -0.019435 0.484919 0.034 Uiso 1 1 calc R U . . .
C14 C 0.7984(4) 0.01800(18) 0.5078(3) 0.0241(8) Uani 1 1 d . . . . .
C15 C 0.8621(3) 0.06718(18) 0.5257(3) 0.0209(8) Uani 1 1 d . . . . .
H15A H 0.943406 0.067139 0.531632 0.025 Uiso 1 1 calc R U . . .
C16 C 0.8048(3) 0.11742(17) 0.5350(3) 0.0187(7) Uani 1 1 d . . . . .
H16A H 0.847739 0.151993 0.548856 0.022 Uiso 1 1 calc R U . . .
C17 C 0.6284(3) 0.18738(16) 0.3330(2) 0.0143(6) Uani 1 1 d . . . . .
C18 C 0.6728(3) 0.08615(17) 0.3079(2) 0.0182(7) Uani 1 1 d . . . . .
H18A H 0.596206 0.073107 0.303406 0.022 Uiso 1 1 calc R U . . .
C19 C 0.7560(4) 0.04881(18) 0.3001(3) 0.0217(8) Uani 1 1 d . . . . .
H19A H 0.736699 0.009594 0.289793 0.026 Uiso 1 1 calc R U . . .
C20 C 0.8713(3) 0.06743(19) 0.3072(2) 0.0213(8) Uani 1 1 d . . . . .
C21 C 0.9604(4) 0.0241(2) 0.3006(3) 0.0276(9) Uani 1 1 d . . . . .
H21A H 0.960964 -0.007608 0.339692 0.041 Uiso 1 1 calc R U . . .
H21B H 1.037770 0.041995 0.315876 0.041 Uiso 1 1 calc R U . . .
H21C H 0.940810 0.009697 0.242008 0.041 Uiso 1 1 calc R U . . .
C22 C 0.8984(3) 0.12427(19) 0.3215(3) 0.0211(8) Uani 1 1 d . . . . .
H22A H 0.974849 0.137903 0.326562 0.025 Uiso 1 1 calc R U . . .
C23 C 0.8098(3) 0.16173(17) 0.3284(2) 0.0170(7) Uani 1 1 d . . . . .
C24 C 0.9137(4) 0.2546(2) 0.3509(3) 0.0285(10) Uani 1 1 d . . . . .
H24A H 0.888779 0.295069 0.343300 0.034 Uiso 1 1 calc R U . . .
H24B H 0.948619 0.244810 0.304947 0.034 Uiso 1 1 calc R U . . .
C25 C 1.0054(4) 0.2477(3) 0.4366(4) 0.0437(14) Uani 1 1 d . . . . .
H25A H 1.074519 0.270380 0.437399 0.066 Uiso 1 1 calc R U . . .
H25B H 1.027280 0.207404 0.445869 0.066 Uiso 1 1 calc R U . . .
H25C H 0.973784 0.260999 0.481996 0.066 Uiso 1 1 calc R U . . .
C26 C 0.6992(3) 0.23425(17) 0.3452(2) 0.0159(7) Uani 1 1 d . . . . .
C27 C 0.6669(3) 0.29332(16) 0.3592(2) 0.0166(7) Uani 1 1 d . . . . .
C28 C 0.5675(4) 0.31732(18) 0.3022(3) 0.0218(8) Uani 1 1 d . . . . .
H28A H 0.523838 0.295882 0.254278 0.026 Uiso 1 1 calc R U . . .
C29 C 0.5319(4) 0.37219(19) 0.3150(3) 0.0250(8) Uani 1 1 d . . . . .
H29A H 0.464584 0.388654 0.276197 0.030 Uiso 1 1 calc R U . . .
C30 C 0.5967(4) 0.40204(17) 0.3851(3) 0.0215(8) Uani 1 1 d . . . . .
C31 C 0.6940(3) 0.38010(17) 0.4433(3) 0.0208(7) Uani 1 1 d . . . . .
H31A H 0.736255 0.401874 0.491376 0.025 Uiso 1 1 calc R U . . .
C32 C 0.7294(3) 0.32513(18) 0.4302(3) 0.0197(7) Uani 1 1 d . . . . .
H32A H 0.796521 0.309066 0.469703 0.024 Uiso 1 1 calc R U . . .
C33 C 0.8945(4) -0.4117(2) 0.4272(3) 0.0300(10) Uani 1 1 d D . . . .
H33 H 0.941357 -0.415844 0.386164 0.036 Uiso 1 1 calc R U . . .
Cl1 Cl 0.80743(13) -0.47304(6) 0.41913(10) 0.0454(3) Uani 1 1 d D . . . .
Cl2 Cl 0.99104(15) -0.40496(8) 0.52883(12) 0.0666(5) Uani 1 1 d D . . . .
Cl3 Cl 0.80737(9) -0.35068(5) 0.39848(8) 0.0315(2) Uani 1 1 d D . . . .
C34 C 0.7310(7) -0.1508(4) 0.4024(7) 0.0263(14) Uani 0.736(16) 1 d D U P B 1
H34 H 0.753581 -0.141127 0.464542 0.032 Uiso 0.736(16) 1 calc R U P B 1
Cl4 Cl 0.6217(3) -0.10329(12) 0.3482(4) 0.0539(11) Uani 0.736(16) 1 d D U P B 1
Cl5 Cl 0.6772(6) -0.2205(3) 0.3898(7) 0.0363(11) Uani 0.736(16) 1 d D U P B 1
Cl6 Cl 0.8541(5) -0.1434(2) 0.3674(4) 0.0536(12) Uani 0.736(16) 1 d D U P B 1
C34A C 0.7372(17) -0.1547(11) 0.399(2) 0.034(3) Uani 0.264(16) 1 d D U P B 2
H34A H 0.730884 -0.141233 0.454838 0.040 Uiso 0.264(16) 1 calc R U P B 2
Cl4A Cl 0.6600(14) -0.1088(3) 0.3163(9) 0.058(4) Uani 0.264(16) 1 d D U P B 2
Cl5A Cl 0.6813(19) -0.2244(8) 0.377(2) 0.046(4) Uani 0.264(16) 1 d D U P B 2
Cl6A Cl 0.8844(8) -0.1568(6) 0.3994(10) 0.051(2) Uani 0.264(16) 1 d D U P B 2
C35 C 0.3066(12) 0.0078(9) 0.2104(9) 0.0460(13) Uani 0.460(5) 1 d D U P C 1
H35 H 0.303556 0.050267 0.215790 0.055 Uiso 0.460(5) 1 calc R U P C 1
Cl7 Cl 0.4457(3) -0.01442(17) 0.2137(5) 0.0604(14) Uani 0.460(5) 1 d D U P C 1
Cl8 Cl 0.2493(7) -0.0253(3) 0.2826(4) 0.0717(15) Uani 0.460(5) 1 d D U P C 1
Cl9 Cl 0.2076(3) -0.0154(2) 0.1152(4) 0.0690(13) Uani 0.460(5) 1 d D U P C 1
C35A C 0.324(2) 0.0118(9) 0.2126(14) 0.0480(15) Uani 0.193(3) 1 d D U P D 2
H35A H 0.246315 0.000902 0.172316 0.058 Uiso 0.193(3) 1 calc R U P D 2
Cl7A Cl 0.3444(13) 0.0884(4) 0.2250(9) 0.093(3) Uani 0.193(3) 1 d D U P D 2
Cl8A Cl 0.3444(7) -0.0135(3) 0.3178(4) 0.0394(13) Uani 0.193(3) 1 d D U P D 2
Cl9A Cl 0.4458(8) -0.0109(4) 0.1772(5) 0.0320(15) Uani 0.193(3) 1 d D U P D 2
C35B C 0.3035(13) 0.0075(12) 0.2194(10) 0.0441(14) Uani 0.346(5) 1 d D U P E 3
H35B H 0.294577 0.049627 0.224769 0.053 Uiso 0.346(5) 1 calc R U P E 3
Cl7B Cl 0.4449(4) -0.0102(2) 0.2826(5) 0.0665(15) Uani 0.346(5) 1 d D U P E 3
Cl8B Cl 0.2541(7) -0.0086(2) 0.1112(3) 0.0559(13) Uani 0.346(5) 1 d D U P E 3
Cl9B Cl 0.2072(4) -0.0257(3) 0.2697(4) 0.0315(9) Uani 0.346(5) 1 d D U P E 3

loop_
_atom_site_aniso_label
_atom_site_aniso_U_11
_atom_site_aniso_U_22
_atom_site_aniso_U_33
_atom_site_aniso_U_23
_atom_site_aniso_U_13
_atom_site_aniso_U_12
F1 0.0353(15) 0.0232(13) 0.0439(16) 0.0005(12) 0.0144(13) 0.0107(11)
F2 0.0305(13) 0.0168(12) 0.0377(15) 0.0002(10) 0.0026(11) 0.0046(10)
I1 0.01041(10) 0.03328(15) 0.01789(12) -0.00056(10) 0.00375(8) -0.00488(9)
I2 0.01220(10) 0.02529(13) 0.01422(11) -0.00246(9) 0.00164(8) 0.00083(8)
Pd1 0.00751(11) 0.01455(12) 0.01353(12) -0.00165(9) 0.00125(9) -0.00106(9)
N1 0.0106(13) 0.0158(14) 0.0156(14) -0.0016(11) 0.0012(11) -0.0003(11)
N2 0.0127(13) 0.0215(16) 0.0157(14) 0.0009(12) 0.0014(11) 0.0012(12)
N3 0.0113(13) 0.0197(16) 0.0192(15) -0.0033(12) 0.0031(11) -0.0007(11)
N4 0.0115(13) 0.0225(16) 0.0200(15) -0.0048(13) 0.0062(12) -0.0049(12)
C1 0.0088(14) 0.0175(17) 0.0168(16) -0.0016(13) 0.0024(12) 0.0007(12)
C2 0.0144(16) 0.0197(18) 0.0178(17) 0.0010(14) 0.0036(13) 0.0009(13)
C3 0.0139(16) 0.0201(19) 0.027(2) -0.0011(15) 0.0035(15) 0.0025(13)
C4 0.0197(17) 0.0190(18) 0.0234(19) -0.0065(15) 0.0084(15) -0.0032(14)
C5 0.026(2) 0.024(2) 0.035(2) -0.0111(18) 0.0098(18) 0.0004(16)
C6 0.0141(16) 0.0248(19) 0.0187(17) -0.0050(15) 0.0030(13) -0.0028(14)
C7 0.0100(14) 0.0214(18) 0.0162(16) -0.0022(14) 0.0026(12) -0.0009(13)
C8 0.0160(16) 0.0232(19) 0.0168(17) 0.0000(14) -0.0018(13) -0.0021(14)
C9 0.026(2) 0.035(2) 0.021(2) 0.0064(18) 0.0030(16) 0.0003(18)
C10 0.0116(15) 0.0184(17) 0.0169(16) -0.0002(13) 0.0031(13) -0.0008(13)
C11 0.0139(15) 0.0185(18) 0.0180(17) 0.0033(14) 0.0038(13) 0.0014(13)
C12 0.0165(17) 0.024(2) 0.034(2) -0.0004(17) 0.0104(16) -0.0023(15)
C13 0.028(2) 0.0172(19) 0.044(3) -0.0020(18) 0.015(2) -0.0030(16)
C14 0.026(2) 0.0195(19) 0.027(2) 0.0038(16) 0.0088(16) 0.0076(16)
C15 0.0127(16) 0.026(2) 0.0224(19) 0.0045(15) 0.0025(14) 0.0066(14)
C16 0.0131(16) 0.0193(18) 0.0224(18) 0.0032(14) 0.0029(14) 0.0021(13)
C17 0.0089(14) 0.0189(17) 0.0161(16) -0.0026(13) 0.0050(12) -0.0003(12)
C18 0.0155(16) 0.0178(18) 0.0200(18) -0.0009(14) 0.0033(14) 0.0007(13)
C19 0.0217(18) 0.0182(18) 0.0238(19) -0.0016(15) 0.0047(15) 0.0019(15)
C20 0.0191(17) 0.030(2) 0.0145(17) 0.0003(15) 0.0046(14) 0.0060(15)
C21 0.027(2) 0.028(2) 0.029(2) 0.0072(17) 0.0100(17) 0.0131(17)
C22 0.0125(16) 0.030(2) 0.0201(18) -0.0008(16) 0.0044(14) 0.0021(14)
C23 0.0126(15) 0.0227(19) 0.0140(16) -0.0028(13) 0.0014(13) -0.0022(13)
C24 0.0173(18) 0.034(2) 0.040(2) -0.0160(19) 0.0169(18) -0.0158(17)
C25 0.0131(19) 0.056(3) 0.058(3) -0.031(3) 0.003(2) -0.004(2)
C26 0.0102(14) 0.0210(18) 0.0152(16) -0.0021(13) 0.0016(12) -0.0014(13)
C27 0.0167(16) 0.0160(17) 0.0163(17) -0.0008(13) 0.0035(13) -0.0033(13)
C28 0.0204(18) 0.0210(19) 0.0203(18) 0.0008(15) 0.0002(14) -0.0047(15)
C29 0.025(2) 0.022(2) 0.026(2) 0.0049(16) 0.0044(16) 0.0008(16)
C30 0.0213(18) 0.0158(18) 0.028(2) 0.0017(15) 0.0079(16) -0.0024(14)
C31 0.0204(18) 0.0186(18) 0.0213(18) -0.0031(14) 0.0028(15) -0.0019(14)
C32 0.0148(16) 0.0204(18) 0.0212(18) -0.0026(15) 0.0013(14) -0.0020(14)
C33 0.023(2) 0.026(2) 0.042(3) 0.0052(19) 0.0114(19) -0.0034(17)
Cl1 0.0507(8) 0.0346(7) 0.0509(8) 0.0087(6) 0.0153(6) -0.0153(6)
Cl2 0.0439(8) 0.0668(11) 0.0650(11) 0.0188(9) -0.0211(8) -0.0129(8)
Cl3 0.0223(5) 0.0302(6) 0.0404(6) -0.0047(5) 0.0068(4) 0.0009(4)
C34 0.028(3) 0.024(3) 0.029(3) -0.001(2) 0.013(2) -0.006(2)
Cl4 0.0392(14) 0.0328(11) 0.071(2) -0.0031(12) -0.0138(13) -0.0005(9)
Cl5 0.0448(15) 0.0232(13) 0.049(3) -0.0022(13) 0.0256(15) -0.0070(10)
Cl6 0.048(2) 0.064(2) 0.066(2) -0.0162(17) 0.0418(19) -0.0198(16)
C34A 0.032(5) 0.029(5) 0.039(6) -0.001(5) 0.010(5) -0.003(5)
Cl4A 0.062(6) 0.022(3) 0.065(5) 0.008(3) -0.022(4) -0.001(3)
Cl5A 0.060(6) 0.029(4) 0.049(8) -0.002(4) 0.017(5) -0.008(4)
Cl6A 0.026(3) 0.066(5) 0.064(6) -0.003(4) 0.019(3) -0.009(3)
C35 0.044(2) 0.029(2) 0.066(3) 0.003(2) 0.018(2) 0.004(2)
Cl7 0.0222(13) 0.0281(15) 0.115(4) -0.001(3) -0.004(2) 0.0030(11)
Cl8 0.100(4) 0.054(2) 0.072(3) 0.010(2) 0.041(3) 0.015(3)
Cl9 0.0268(16) 0.050(2) 0.106(3) -0.030(2) -0.0178(17) 0.0043(15)
C35A 0.047(3) 0.037(3) 0.066(3) 0.007(3) 0.025(3) 0.006(3)
Cl7A 0.106(5) 0.055(3) 0.114(5) 0.006(4) 0.023(5) 0.010(4)
Cl8A 0.054(3) 0.034(3) 0.041(3) 0.001(2) 0.031(2) 0.011(2)
Cl9A 0.033(3) 0.034(3) 0.037(3) 0.011(3) 0.023(3) -0.001(2)
C35B 0.043(3) 0.029(3) 0.064(3) 0.006(3) 0.022(2) 0.002(2)
Cl7B 0.0263(16) 0.042(2) 0.117(3) 0.028(3) 0.000(2) -0.0072(15)
Cl8B 0.111(4) 0.035(2) 0.0404(18) -0.0006(17) 0.052(2) -0.007(3)
Cl9B 0.0285(17) 0.0260(17) 0.047(2) 0.0000(15) 0.0223(17) 0.0005(16)

loop_
_atom_type_symbol
_atom_type_description
_atom_type_scat_dispersion_real
_atom_type_scat_dispersion_imag
_atom_type_scat_source
C C 0.0033 0.0016 'International Tables Vol C Tables 4.2.6.8 and 6.1.1.4'
H H 0.0000 0.0000 'International Tables Vol C Tables 4.2.6.8 and 6.1.1.4'
F F 0.0171 0.0103 'International Tables Vol C Tables 4.2.6.8 and 6.1.1.4'
I I -0.4742 1.8119 'International Tables Vol C Tables 4.2.6.8 and 6.1.1.4'
N N 0.0061 0.0033 'International Tables Vol C Tables 4.2.6.8 and 6.1.1.4'
Pd Pd -0.9988 1.0072 'International Tables Vol C Tables 4.2.6.8 and 6.1.1.4'
Cl Cl 0.1484 0.1585 'International Tables Vol C Tables 4.2.6.8 and 6.1.1.4'

loop_
_geom_angle_atom_site_label_1
_geom_angle_atom_site_label_2
_geom_angle_atom_site_label_3
_geom_angle
_geom_angle_site_symmetry_1
_geom_angle_site_symmetry_3
C17 Pd1 C1 84.52(14) . .
C17 Pd1 I2 89.44(10) . .
C1 Pd1 I2 172.55(11) . .
C17 Pd1 I1 174.29(11) . .
C1 Pd1 I1 91.19(10) . .
I2 Pd1 I1 95.107(11) . .
C2 N1 C7 120.7(3) . .
C2 N1 C1 128.4(3) . .
C7 N1 C1 110.9(3) . .
C7 N2 C10 108.4(3) . .
C7 N2 C8 123.7(3) . .
C10 N2 C8 127.4(3) . .
C23 N3 C18 120.7(3) . .
C23 N3 C17 111.1(3) . .
C18 N3 C17 128.1(3) . .
C23 N4 C26 107.7(3) . .
C23 N4 C24 123.4(3) . .
C26 N4 C24 128.8(3) . .
C10 C1 N1 104.1(3) . .
C10 C1 Pd1 132.9(3) . .
N1 C1 Pd1 122.1(3) . .
C3 C2 N1 119.2(4) . .
C3 C2 H2A 120.4 . .
N1 C2 H2A 120.4 . .
C2 C3 C4 121.2(4) . .
C2 C3 H3A 119.4 . .
C4 C3 H3A 119.4 . .
C6 C4 C3 119.2(4) . .
C6 C4 C5 120.8(4) . .
C3 C4 C5 120.0(4) . .
C4 C5 H5A 109.5 . .
C4 C5 H5B 109.5 . .
H5A C5 H5B 109.5 . .
C4 C5 H5C 109.5 . .
H5A C5 H5C 109.5 . .
H5B C5 H5C 109.5 . .
C4 C6 C7 118.7(4) . .
C4 C6 H6A 120.6 . .
C7 C6 H6A 120.6 . .
N2 C7 N1 107.0(3) . .
N2 C7 C6 132.0(3) . .
N1 C7 C6 120.9(3) . .
N2 C8 C9 112.3(3) . .
N2 C8 H8A 109.1 . .
C9 C8 H8A 109.1 . .
N2 C8 H8B 109.1 . .
C9 C8 H8B 109.1 . .
H8A C8 H8B 107.9 . .
C8 C9 H9A 109.5 . .
C8 C9 H9B 109.5 . .
H9A C9 H9B 109.5 . .
C8 C9 H9C 109.5 . .
H9A C9 H9C 109.5 . .
H9B C9 H9C 109.5 . .
C1 C10 N2 109.6(3) . .
C1 C10 C11 127.0(3) . .
N2 C10 C11 123.2(3) . .
C12 C11 C16 119.0(4) . .
C12 C11 C10 119.8(3) . .
C16 C11 C10 121.0(3) . .
C11 C12 C13 120.8(4) . .
C11 C12 H12A 119.6 . .
C13 C12 H12A 119.6 . .
C14 C13 C12 118.0(4) . .
C14 C13 H13A 121.0 . .
C12 C13 H13A 121.0 . .
F1 C14 C15 118.2(4) . .
F1 C14 C13 118.4(4) . .
C15 C14 C13 123.4(4) . .
C14 C15 C16 118.3(4) . .
C14 C15 H15A 120.9 . .
C16 C15 H15A 120.9 . .
C15 C16 C11 120.5(4) . .
C15 C16 H16A 119.8 . .
C11 C16 H16A 119.8 . .
C26 C17 N3 103.9(3) . .
C26 C17 Pd1 133.5(3) . .
N3 C17 Pd1 122.3(3) . .
C19 C18 N3 119.4(4) . .
C19 C18 H18A 120.3 . .
N3 C18 H18A 120.3 . .
C18 C19 C20 121.1(4) . .
C18 C19 H19A 119.4 . .
C20 C19 H19A 119.4 . .
C22 C20 C19 119.2(4) . .
C22 C20 C21 121.9(4) . .
C19 C20 C21 118.9(4) . .
C20 C21 H21A 109.5 . .
C20 C21 H21B 109.5 . .
H21A C21 H21B 109.5 . .
C20 C21 H21C 109.5 . .
H21A C21 H21C 109.5 . .
H21B C21 H21C 109.5 . .
C20 C22 C23 118.1(4) . .
C20 C22 H22A 121.0 . .
C23 C22 H22A 121.0 . .
N4 C23 N3 107.3(3) . .
N4 C23 C22 131.1(4) . .
N3 C23 C22 121.5(4) . .
N4 C24 C25 112.5(4) . .
N4 C24 H24A 109.1 . .
C25 C24 H24A 109.1 . .
N4 C24 H24B 109.1 . .
C25 C24 H24B 109.1 . .
H24A C24 H24B 107.8 . .
C24 C25 H25A 109.5 . .
C24 C25 H25B 109.5 . .
H25A C25 H25B 109.5 . .
C24 C25 H25C 109.5 . .
H25A C25 H25C 109.5 . .
H25B C25 H25C 109.5 . .
C17 C26 N4 109.9(3) . .
C17 C26 C27 126.7(3) . .
N4 C26 C27 123.4(3) . .
C28 C27 C32 119.0(4) . .
C28 C27 C26 119.1(3) . .
C32 C27 C26 121.9(3) . .
C29 C28 C27 120.7(4) . .
C29 C28 H28A 119.6 . .
C27 C28 H28A 119.6 . .
C30 C29 C28 118.3(4) . .
C30 C29 H29A 120.9 . .
C28 C29 H29A 120.9 . .
F2 C30 C31 118.2(4) . .
F2 C30 C29 118.7(4) . .
C31 C30 C29 123.2(4) . .
C30 C31 C32 118.3(4) . .
C30 C31 H31A 120.9 . .
C32 C31 H31A 120.9 . .
C31 C32 C27 120.6(4) . .
C31 C32 H32A 119.7 . .
C27 C32 H32A 119.7 . .
Cl2 C33 Cl3 111.2(3) . .
Cl2 C33 Cl1 111.1(3) . .
Cl3 C33 Cl1 110.7(2) . .
Cl2 C33 H33 107.9 . .
Cl3 C33 H33 107.9 . .
Cl1 C33 H33 107.9 . .
Cl6 C34 Cl5 111.9(6) . .
Cl6 C34 Cl4 110.4(5) . .
Cl5 C34 Cl4 109.8(5) . .
Cl6 C34 H34 108.2 . .
Cl5 C34 H34 108.2 . .
Cl4 C34 H34 108.2 . .
Cl4A C34A Cl6A 108.8(13) . .
Cl4A C34A Cl5A 109.2(16) . .
Cl6A C34A Cl5A 107.3(15) . .
Cl4A C34A H34A 110.5 . .
Cl6A C34A H34A 110.5 . .
Cl5A C34A H34A 110.5 . .
Cl8 C35 Cl7 114.8(11) . .
Cl8 C35 Cl9 99.9(9) . .
Cl7 C35 Cl9 109.2(10) . .
Cl8 C35 H35 110.8 . .
Cl7 C35 H35 110.8 . .
Cl9 C35 H35 110.8 . .
Cl8A C35A Cl9A 108.7(12) . .
Cl8A C35A Cl7A 104.2(12) . .
Cl9A C35A Cl7A 103.3(12) . .
Cl8A C35A H35A 113.3 . .
Cl9A C35A H35A 113.3 . .
Cl7A C35A H35A 113.3 . .
Cl8B C35B Cl7B 122.1(13) . .
Cl8B C35B Cl9B 107.8(10) . .
Cl7B C35B Cl9B 105.6(10) . .
Cl8B C35B H35B 106.8 . .
Cl7B C35B H35B 106.8 . .
Cl9B C35B H35B 106.8 . .

loop_
_geom_bond_atom_site_label_1
_geom_bond_atom_site_label_2
_geom_bond_distance
_geom_bond_site_symmetry_2
F1 C14 1.359(5) .
F2 C30 1.357(5) .
I1 Pd1 2.6846(3) .
I2 Pd1 2.6707(4) .
Pd1 C17 1.987(3) .
Pd1 C1 1.992(4) .
N1 C2 1.371(5) .
N1 C7 1.375(5) .
N1 C1 1.403(5) .
N2 C7 1.341(5) .
N2 C10 1.404(5) .
N2 C8 1.464(5) .
N3 C23 1.360(5) .
N3 C18 1.367(5) .
N3 C17 1.402(5) .
N4 C23 1.347(5) .
N4 C26 1.403(5) .
N4 C24 1.468(5) .
C1 C10 1.370(5) .
C2 C3 1.357(6) .
C2 H2A 0.9500 .
C3 C4 1.421(6) .
C3 H3A 0.9500 .
C4 C6 1.372(6) .
C4 C5 1.496(6) .
C5 H5A 0.9800 .
C5 H5B 0.9800 .
C5 H5C 0.9800 .
C6 C7 1.396(5) .
C6 H6A 0.9500 .
C8 C9 1.503(6) .
C8 H8A 0.9900 .
C8 H8B 0.9900 .
C9 H9A 0.9800 .
C9 H9B 0.9800 .
C9 H9C 0.9800 .
C10 C11 1.468(5) .
C11 C12 1.390(6) .
C11 C16 1.399(5) .
C12 C13 1.393(6) .
C12 H12A 0.9500 .
C13 C14 1.374(6) .
C13 H13A 0.9500 .
C14 C15 1.365(6) .
C15 C16 1.393(5) .
C15 H15A 0.9500 .
C16 H16A 0.9500 .
C17 C26 1.366(5) .
C18 C19 1.360(5) .
C18 H18A 0.9500 .
C19 C20 1.421(6) .
C19 H19A 0.9500 .
C20 C22 1.374(6) .
C20 C21 1.500(6) .
C21 H21A 0.9800 .
C21 H21B 0.9800 .
C21 H21C 0.9800 .
C22 C23 1.408(5) .
C22 H22A 0.9500 .
C24 C25 1.517(7) .
C24 H24A 0.9900 .
C24 H24B 0.9900 .
C25 H25A 0.9800 .
C25 H25B 0.9800 .
C25 H25C 0.9800 .
C26 C27 1.473(5) .
C27 C28 1.397(5) .
C27 C32 1.399(5) .
C28 C29 1.389(6) .
C28 H28A 0.9500 .
C29 C30 1.374(6) .
C29 H29A 0.9500 .
C30 C31 1.371(6) .
C31 C32 1.392(6) .
C31 H31A 0.9500 .
C32 H32A 0.9500 .
C33 Cl2 1.734(5) .
C33 Cl3 1.750(5) .
C33 Cl1 1.758(5) .
C33 H33 1.0000 .
C34 Cl6 1.742(8) .
C34 Cl5 1.745(8) .
C34 Cl4 1.749(8) .
C34 H34 1.0000 .
C34A Cl4A 1.76(2) .
C34A Cl6A 1.760(19) .
C34A Cl5A 1.760(19) .
C34A H34A 1.0000 .
C35 Cl8 1.718(15) .
C35 Cl7 1.732(15) .
C35 Cl9 1.747(15) .
C35 H35 1.0000 .
C35A Cl8A 1.772(19) .
C35A Cl9A 1.805(18) .
C35A Cl7A 1.815(19) .
C35A H35A 1.0000 .
C35B Cl8B 1.739(16) .
C35B Cl7B 1.756(16) .
C35B Cl9B 1.782(16) .
C35B H35B 1.0000 .

loop_
_geom_hbond_atom_site_label_D
_geom_hbond_atom_site_label_H
_geom_hbond_atom_site_label_A
_geom_hbond_distance_DH
_geom_hbond_distance_HA
_geom_hbond_distance_DA
_geom_hbond_angle_DHA
_geom_hbond_site_symmetry_A
_geom_hbond_publ_flag
C6 H6A I1 0.95 3.10 4.037(4) 168.5 4_666 yes
C8 H8A I2^a 0.99 3.14 4.008(4) 147.5 4_666 yes
C9 H9B Cl4^a 0.98 2.90 3.705(6) 139.9 3_656 yes
C13 H13A Cl4^a 0.95 2.94 3.634(7) 130.7 . yes
C15 H15A Cl6A^b 0.95 2.93 3.598(10) 128.6 3_756 yes
C18 H18A Cl7^a 0.95 2.84 3.588(6) 136.5 . yes
C18 H18A Cl7A^b 0.95 2.93 3.768(15) 147.3 . yes
C18 H18A Cl7B^c 0.95 2.62 3.472(6) 150.1 . yes
C22 H22A I1 0.95 3.30 4.224(4) 165.1 1_655 yes
C25 H25B Cl6A^b 0.98 2.72 3.380(19) 125.3 3_756 yes
C29 H29A Cl9B^c 0.95 2.81 3.677(7) 151.5 2 yes
C31 H31A I2^a 0.95 3.30 3.899(4) 122.6 4_666 yes
C33 H33 I2^a 1.00 2.95 3.724(4) 135.2 2_645 yes
C33 H33 Cl9A^b 1.00 2.95 3.731(9) 135.9 2_645 yes
C34^a H34^a I1 1.00 2.90 3.829(11) 154.6 3_656 yes
C34A^b H34A^b I1 1.00 2.98 3.91(3) 156.2 3_656 yes
C35^a H35^a I2^a 1.00 2.93 3.78(2) 143.6 . yes

loop_
_geom_torsion_atom_site_label_1
_geom_torsion_atom_site_label_2
_geom_torsion_atom_site_label_3
_geom_torsion_atom_site_label_4
_geom_torsion
_geom_torsion_site_symmetry_1
_geom_torsion_site_symmetry_2
_geom_torsion_site_symmetry_3
_geom_torsion_site_symmetry_4
C2 N1 C1 C10 178.7(4) . . . .
C7 N1 C1 C10 0.3(4) . . . .
C2 N1 C1 Pd1 8.6(5) . . . .
C7 N1 C1 Pd1 -169.8(2) . . . .
C7 N1 C2 C3 1.4(5) . . . .
C1 N1 C2 C3 -176.9(4) . . . .
N1 C2 C3 C4 0.1(6) . . . .
C2 C3 C4 C6 -2.0(6) . . . .
C2 C3 C4 C5 176.2(4) . . . .
C3 C4 C6 C7 2.2(6) . . . .
C5 C4 C6 C7 -175.9(4) . . . .
C10 N2 C7 N1 0.4(4) . . . .
C8 N2 C7 N1 -172.1(3) . . . .
C10 N2 C7 C6 -177.1(4) . . . .
C8 N2 C7 C6 10.3(6) . . . .
C2 N1 C7 N2 -179.0(3) . . . .
C1 N1 C7 N2 -0.4(4) . . . .
C2 N1 C7 C6 -1.1(5) . . . .
C1 N1 C7 C6 177.4(3) . . . .
C4 C6 C7 N2 176.5(4) . . . .
C4 C6 C7 N1 -0.7(6) . . . .
C7 N2 C8 C9 76.1(5) . . . .
C10 N2 C8 C9 -95.0(5) . . . .
N1 C1 C10 N2 0.0(4) . . . .
Pd1 C1 C10 N2 168.5(3) . . . .
N1 C1 C10 C11 -175.5(3) . . . .
Pd1 C1 C10 C11 -6.9(6) . . . .
C7 N2 C10 C1 -0.2(4) . . . .
C8 N2 C10 C1 171.9(3) . . . .
C7 N2 C10 C11 175.4(3) . . . .
C8 N2 C10 C11 -12.4(6) . . . .
C1 C10 C11 C12 -58.5(6) . . . .
N2 C10 C11 C12 126.6(4) . . . .
C1 C10 C11 C16 116.8(4) . . . .
N2 C10 C11 C16 -58.0(5) . . . .
C16 C11 C12 C13 1.0(6) . . . .
C10 C11 C12 C13 176.4(4) . . . .
C11 C12 C13 C14 -1.4(7) . . . .
C12 C13 C14 F1 -178.0(4) . . . .
C12 C13 C14 C15 0.3(7) . . . .
F1 C14 C15 C16 179.4(4) . . . .
C13 C14 C15 C16 1.1(7) . . . .
C14 C15 C16 C11 -1.5(6) . . . .
C12 C11 C16 C15 0.5(6) . . . .
C10 C11 C16 C15 -174.9(4) . . . .
C23 N3 C17 C26 0.3(4) . . . .
C18 N3 C17 C26 -180.0(4) . . . .
C23 N3 C17 Pd1 -174.1(3) . . . .
C18 N3 C17 Pd1 5.6(5) . . . .
C23 N3 C18 C19 0.4(6) . . . .
C17 N3 C18 C19 -179.3(4) . . . .
N3 C18 C19 C20 0.4(6) . . . .
C18 C19 C20 C22 -0.5(6) . . . .
C18 C19 C20 C21 178.2(4) . . . .
C19 C20 C22 C23 -0.1(6) . . . .
C21 C20 C22 C23 -178.8(4) . . . .
C26 N4 C23 N3 -0.1(4) . . . .
C24 N4 C23 N3 -178.4(4) . . . .
C26 N4 C23 C22 -178.8(4) . . . .
C24 N4 C23 C22 2.9(7) . . . .
C18 N3 C23 N4 -179.9(3) . . . .
C17 N3 C23 N4 -0.1(4) . . . .
C18 N3 C23 C22 -1.0(6) . . . .
C17 N3 C23 C22 178.7(3) . . . .
C20 C22 C23 N4 179.4(4) . . . .
C20 C22 C23 N3 0.8(6) . . . .
C23 N4 C24 C25 -76.1(5) . . . .
C26 N4 C24 C25 106.0(5) . . . .
N3 C17 C26 N4 -0.4(4) . . . .
Pd1 C17 C26 N4 173.1(3) . . . .
N3 C17 C26 C27 179.5(4) . . . .
Pd1 C17 C26 C27 -7.0(6) . . . .
C23 N4 C26 C17 0.3(4) . . . .
C24 N4 C26 C17 178.5(4) . . . .
C23 N4 C26 C27 -179.6(3) . . . .
C24 N4 C26 C27 -1.4(6) . . . .
C17 C26 C27 C28 -51.6(6) . . . .
N4 C26 C27 C28 128.4(4) . . . .
C17 C26 C27 C32 125.2(4) . . . .
N4 C26 C27 C32 -54.9(5) . . . .
C32 C27 C28 C29 0.9(6) . . . .
C26 C27 C28 C29 177.7(4) . . . .
C27 C28 C29 C30 -0.3(6) . . . .
C28 C29 C30 F2 -179.3(4) . . . .
C28 C29 C30 C31 -0.5(7) . . . .
F2 C30 C31 C32 179.4(4) . . . .
C29 C30 C31 C32 0.6(6) . . . .
C30 C31 C32 C27 0.1(6) . . . .
C28 C27 C32 C31 -0.8(6) . . . .
C26 C27 C32 C31 -177.5(4) . . . .
